data_7030372
loop_
_publ_author_name
'Chen, Mao-Long'
'Hou, Yu-Hui'
'Xia, Wen-Sheng'
'Weng, Wei-Zheng'
'Cao, Ze-Xing'
'Zhou, Zhao-Hui'
'Wan, Hui-Lin'

_publ_section_title
;
 Dimeric 1,3-propanediaminetetraacetato lanthanides as the precursors of
 catalysts for the oxidative coupling of methane.
;
_journal_issue 23
_journal_name_full 'Dalton transactions (Cambridge, England : 2003)'
_journal_page_first 8690
_journal_page_last 8697
_journal_paper_doi 10.1039/c4dt00104d
_journal_volume 43
_journal_year 2014
_chemical_formula_sum 'C22 H58 Ce2 K2 N4 O31'
_chemical_formula_weight 1233.16
_chemical_name_systematic
; 
 ? 
;
_space_group_IT_number 2
_symmetry_cell_setting triclinic
_symmetry_space_group_name_Hall '-P 1'
_symmetry_space_group_name_H-M 'P -1'
_atom_sites_solution_hydrogens geom
_atom_sites_solution_primary direct
_atom_sites_solution_secondary difmap
_audit_creation_method SHELXL-97
_cell_angle_alpha 80.869(4)
_cell_angle_beta 80.717(4)
_cell_angle_gamma 76.388(5)
_cell_formula_units_Z 1
_cell_length_a 9.0204(5)
_cell_length_b 10.7890(6)
_cell_length_c 11.7467(5)
_cell_measurement_reflns_used 7209
_cell_measurement_temperature 173(2)
_cell_measurement_theta_max 32.70
_cell_measurement_theta_min 2.75
_cell_volume 1087.82(10)
_computing_structure_refinement 'SHELXL-97 (Sheldrick, 1997)'
_computing_structure_solution 'SHELXS-97 (Sheldrick, 1990)'
_diffrn_ambient_temperature 173(2)
_diffrn_measured_fraction_theta_full 0.997
_diffrn_measured_fraction_theta_max 0.997
_diffrn_radiation_monochromator graphite
_diffrn_radiation_source 'fine-focus sealed tube'
_diffrn_radiation_type MoK\a
_diffrn_radiation_wavelength 0.71073
_diffrn_reflns_av_R_equivalents 0.0345
_diffrn_reflns_av_sigmaI/netI 0.0436
_diffrn_reflns_limit_h_max 9
_diffrn_reflns_limit_h_min -11
_diffrn_reflns_limit_k_max 13
_diffrn_reflns_limit_k_min -14
_diffrn_reflns_limit_l_max 15
_diffrn_reflns_limit_l_min -15
_diffrn_reflns_number 12971
_diffrn_reflns_theta_full 27.50
_diffrn_reflns_theta_max 27.50
_diffrn_reflns_theta_min 2.75
_exptl_absorpt_coefficient_mu 2.360
_exptl_absorpt_correction_T_max 0.6496
_exptl_absorpt_correction_T_min 0.6496
_exptl_absorpt_correction_type multi-scan
_exptl_absorpt_process_details
;
CrysAlisPro, Oxford Diffraction Ltd.,
Version 1.171.33.46 (release 27-08-2009 CrysAlis171 .NET)
(compiled Aug 27 2009,17:19:36)
Empirical absorption correction using spherical harmonics,
 implemented in SCALE3 ABSPACK scaling algorithm.
;
_exptl_crystal_density_diffrn 1.882
_exptl_crystal_density_method 'not measured'
_exptl_crystal_F_000 620
_exptl_crystal_size_max 0.20
_exptl_crystal_size_mid 0.20
_exptl_crystal_size_min 0.20
_refine_diff_density_max 0.649
_refine_diff_density_min -0.677
_refine_diff_density_rms 0.092
_refine_ls_extinction_method none
_refine_ls_goodness_of_fit_ref 1.002
_refine_ls_hydrogen_treatment mixed
_refine_ls_matrix_type full
_refine_ls_number_parameters 325
_refine_ls_number_reflns 4979
_refine_ls_number_restraints 22
_refine_ls_restrained_S_all 1.001
_refine_ls_R_factor_all 0.0281
_refine_ls_R_factor_gt 0.0225
_refine_ls_shift/su_max 0.001
_refine_ls_shift/su_mean 0.000
_refine_ls_structure_factor_coef Fsqd
_refine_ls_weighting_details 'calc w=1/[\s^2^(Fo^2^)+(0.0188P)^2^+0.0000P] where P=(Fo^2^+2Fc^2^)/3'
_refine_ls_weighting_scheme calc
_refine_ls_wR_factor_gt 0.0448
_refine_ls_wR_factor_ref 0.0455
_reflns_number_gt 4382
_reflns_number_total 4979
_reflns_threshold_expression >2sigma(I)
_cod_data_source_file c4dt00104d2.cif
_cod_data_source_block sad
_cod_depositor_comments 'Adding full bibliography for 7030369--7030373.cif.'
_cod_original_sg_symbol_H-M P-1
_cod_database_code 7030372

loop_
_symmetry_equiv_pos_as_xyz
'x, y, z'
'-x, -y, -z'

loop_
_atom_site_label
_atom_site_type_symbol
_atom_site_fract_x
_atom_site_fract_y
_atom_site_fract_z
_atom_site_U_iso_or_equiv
_atom_site_adp_type
_atom_site_occupancy
_atom_site_symmetry_multiplicity
_atom_site_calc_flag
_atom_site_refinement_flags
Ce1 Ce 0.589065(16) 0.328772(13) 0.915172(12) 0.01190(4) Uani 1 1 d .
K1 K 0.74284(6) -0.06979(5) 0.99565(5) 0.01853(11) Uani 1 1 d .
N1 N 0.8514(2) 0.42710(19) 0.80704(17) 0.0155(4) Uani 1 1 d .
N2 N 0.5804(2) 0.29850(19) 0.68552(17) 0.0157(4) Uani 1 1 d .
O1 O 0.82806(19) 0.17107(16) 0.86726(14) 0.0182(4) Uani 1 1 d .
O2 O 1.0809(2) 0.09962(17) 0.82831(15) 0.0219(4) Uani 1 1 d .
O3 O 0.59143(19) 0.56014(15) 0.92123(14) 0.0156(3) Uani 1 1 d .
O4 O 0.7069(2) 0.68764(17) 0.98777(16) 0.0239(4) Uani 1 1 d .
O5 O 0.5254(2) 0.12668(16) 0.86898(14) 0.0170(4) Uani 1 1 d .
O6 O 0.6308(2) -0.04345(16) 0.77672(15) 0.0219(4) Uani 1 1 d .
O7 O 0.3962(2) 0.48604(17) 0.80027(16) 0.0250(4) Uani 1 1 d .
O8 O 0.2198(2) 0.52361(19) 0.67929(17) 0.0322(5) Uani 1 1 d .
C1 C 0.9904(3) 0.3237(2) 0.8156(2) 0.0187(5) Uani 1 1 d .
H1A H 1.0429 0.3365 0.8793 0.022 Uiso 1 1 calc R
H1B H 1.0611 0.3322 0.7424 0.022 Uiso 1 1 calc R
C2 C 0.9632(3) 0.1881(2) 0.8376(2) 0.0163(5) Uani 1 1 d .
C3 C 0.8627(3) 0.5350(2) 0.8683(2) 0.0196(5) Uani 1 1 d .
H3A H 0.9060 0.5993 0.8110 0.024 Uiso 1 1 calc R
H3B H 0.9351 0.5013 0.9265 0.024 Uiso 1 1 calc R
C4 C 0.7118(3) 0.6005(2) 0.9283(2) 0.0161(5) Uani 1 1 d .
C5 C 0.6401(3) 0.1616(2) 0.6717(2) 0.0186(5) Uani 1 1 d .
H5A H 0.7536 0.1447 0.6546 0.022 Uiso 1 1 calc R
H5B H 0.5996 0.1415 0.6049 0.022 Uiso 1 1 calc R
C6 C 0.5945(3) 0.0750(2) 0.7801(2) 0.0158(5) Uani 1 1 d .
C7 C 0.4146(3) 0.3321(2) 0.6735(2) 0.0187(5) Uani 1 1 d .
H7A H 0.3651 0.2628 0.7168 0.022 Uiso 1 1 calc R
H7B H 0.4016 0.3386 0.5904 0.022 Uiso 1 1 calc R
C8 C 0.3358(3) 0.4584(2) 0.7192(2) 0.0193(5) Uani 1 1 d .
C9 C 0.8372(3) 0.4791(2) 0.6835(2) 0.0217(5) Uani 1 1 d .
H9A H 0.9289 0.5148 0.6508 0.026 Uiso 1 1 calc R
H9B H 0.7464 0.5515 0.6814 0.026 Uiso 1 1 calc R
C10 C 0.8213(3) 0.3849(3) 0.6038(2) 0.0213(5) Uani 1 1 d .
H10A H 0.8748 0.4079 0.5256 0.026 Uiso 1 1 calc R
H10B H 0.8755 0.2977 0.6337 0.026 Uiso 1 1 calc R
C11 C 0.6580(3) 0.3792(2) 0.5912(2) 0.0206(5) Uani 1 1 d .
H11A H 0.5949 0.4679 0.5861 0.025 Uiso 1 1 calc R
H11B H 0.6600 0.3467 0.5167 0.025 Uiso 1 1 calc R
O1W O 0.7676(2) 0.34251(17) 1.05797(15) 0.0203(4) Uani 1 1 d D
O2W O 0.5915(2) 0.15519(17) 1.09533(14) 0.0191(4) Uani 1 1 d D
O3W O 1.0194(2) -0.14291(18) 0.86126(16) 0.0260(4) Uani 1 1 d D
O4W O 0.7032(5) -0.1923(3) 0.5949(2) 0.0788(10) Uani 1 1 d D
O5W O 0.5985(4) 0.2269(3) 1.3190(2) 0.0707(9) Uani 1 1 d D
O6W O 1.0293(4) -0.2290(3) 0.6511(2) 0.0737(9) Uani 1 1 d D
O7W O 1.2805(4) 0.0453(4) 0.6259(3) 0.0925(12) Uani 1 1 d D
O8W O 0.9969(11) 0.9527(7) 0.4766(8) 0.100(3) Uani 0.50 1 d PD
H1W1 H 0.837(4) 0.280(3) 1.081(4) 0.120 Uiso 1 1 d D
H1W2 H 0.731(5) 0.389(4) 1.112(3) 0.120 Uiso 1 1 d D
H2W1 H 0.508(4) 0.130(5) 1.119(4) 0.120 Uiso 1 1 d D
H2W2 H 0.626(5) 0.173(5) 1.152(3) 0.120 Uiso 1 1 d D
H3W1 H 1.041(6) -0.069(2) 0.851(4) 0.120 Uiso 1 1 d D
H3W2 H 1.008(6) -0.161(4) 0.795(2) 0.120 Uiso 1 1 d D
H4W1 H 0.673(6) -0.131(3) 0.637(3) 0.120 Uiso 1 1 d D
H4W2 H 0.676(6) -0.165(4) 0.527(2) 0.120 Uiso 1 1 d D
H5W1 H 0.646(5) 0.149(2) 1.334(5) 0.120 Uiso 1 1 d D
H5W2 H 0.505(2) 0.235(4) 1.348(5) 0.120 Uiso 1 1 d D
H6W1 H 1.1263(16) -0.241(6) 0.651(4) 0.120 Uiso 1 1 d D
H6W2 H 1.005(5) -0.206(5) 0.583(2) 0.120 Uiso 1 1 d D
H7W1 H 1.212(4) 0.041(6) 0.585(3) 0.120 Uiso 1 1 d D
H7W2 H 1.237(5) 0.061(5) 0.6935(19) 0.120 Uiso 1 1 d D
H8W1 H 0.979(7) 1.017(4) 0.425(4) 0.120 Uiso 1 1 d D

loop_
_atom_site_aniso_label
_atom_site_aniso_U_11
_atom_site_aniso_U_22
_atom_site_aniso_U_33
_atom_site_aniso_U_23
_atom_site_aniso_U_13
_atom_site_aniso_U_12
Ce1 0.01278(7) 0.00937(6) 0.01353(7) -0.00253(4) -0.00181(5) -0.00157(5)
K1 0.0189(3) 0.0148(3) 0.0218(3) -0.0025(2) -0.0041(2) -0.0024(2)
N1 0.0147(10) 0.0147(10) 0.0169(10) -0.0041(8) -0.0007(8) -0.0022(8)
N2 0.0180(11) 0.0138(10) 0.0142(10) 0.0003(8) -0.0002(8) -0.0040(8)
O1 0.0164(9) 0.0151(9) 0.0227(9) -0.0037(7) -0.0013(7) -0.0025(7)
O2 0.0179(9) 0.0169(9) 0.0290(10) -0.0065(7) -0.0034(8) 0.0027(7)
O3 0.0151(9) 0.0134(8) 0.0183(9) -0.0034(7) 0.0003(7) -0.0035(7)
O4 0.0245(10) 0.0171(9) 0.0331(11) -0.0122(8) -0.0004(8) -0.0064(8)
O5 0.0207(9) 0.0166(9) 0.0147(8) -0.0033(7) -0.0014(7) -0.0059(7)
O6 0.0290(11) 0.0154(9) 0.0213(9) -0.0044(7) -0.0006(8) -0.0052(8)
O7 0.0249(10) 0.0215(10) 0.0299(11) -0.0106(8) -0.0130(8) 0.0035(8)
O8 0.0268(11) 0.0365(12) 0.0279(11) -0.0009(9) -0.0109(9) 0.0066(9)
C1 0.0150(13) 0.0160(12) 0.0251(14) -0.0045(10) -0.0022(10) -0.0023(10)
C2 0.0176(13) 0.0173(12) 0.0141(12) -0.0044(9) -0.0046(10) -0.0005(10)
C3 0.0168(13) 0.0187(13) 0.0247(14) -0.0067(10) 0.0007(10) -0.0064(10)
C4 0.0198(13) 0.0108(11) 0.0173(12) 0.0008(9) -0.0031(10) -0.0036(10)
C5 0.0230(14) 0.0168(12) 0.0161(12) -0.0035(10) -0.0015(10) -0.0045(10)
C6 0.0148(12) 0.0175(12) 0.0177(12) -0.0053(10) -0.0048(10) -0.0049(10)
C7 0.0182(13) 0.0220(13) 0.0175(13) -0.0025(10) -0.0054(10) -0.0052(11)
C8 0.0183(13) 0.0210(13) 0.0179(13) 0.0024(10) -0.0018(10) -0.0065(11)
C9 0.0241(14) 0.0204(13) 0.0203(13) 0.0013(10) -0.0022(11) -0.0070(11)
C10 0.0225(14) 0.0253(14) 0.0154(12) -0.0008(10) 0.0013(10) -0.0074(11)
C11 0.0250(14) 0.0217(13) 0.0155(12) 0.0022(10) -0.0047(10) -0.0075(11)
O1W 0.0224(10) 0.0179(9) 0.0207(9) -0.0043(7) -0.0058(8) -0.0011(7)
O2W 0.0233(10) 0.0174(9) 0.0170(9) -0.0010(7) -0.0030(7) -0.0055(8)
O3W 0.0237(10) 0.0193(10) 0.0332(11) -0.0044(8) -0.0051(9) 0.0004(8)
O4W 0.127(3) 0.0397(16) 0.0511(17) -0.0085(13) 0.0184(19) 0.0001(17)
O5W 0.099(3) 0.093(2) 0.0374(15) -0.0125(16) -0.0066(16) -0.052(2)
O6W 0.123(3) 0.0450(17) 0.0512(17) -0.0174(14) -0.0092(17) -0.0092(19)
O7W 0.098(3) 0.108(3) 0.0398(17) -0.0015(18) 0.0214(17) 0.016(2)
O8W 0.118(6) 0.080(6) 0.088(6) 0.019(4) 0.007(5) -0.027(6)

loop_
_atom_type_symbol
_atom_type_description
_atom_type_scat_dispersion_real
_atom_type_scat_dispersion_imag
_atom_type_scat_source
C C 0.0033 0.0016 'International Tables Vol C Tables 4.2.6.8 and 6.1.1.4'
H H 0.0000 0.0000 'International Tables Vol C Tables 4.2.6.8 and 6.1.1.4'
N N 0.0061 0.0033 'International Tables Vol C Tables 4.2.6.8 and 6.1.1.4'
O O 0.0106 0.0060 'International Tables Vol C Tables 4.2.6.8 and 6.1.1.4'
K K 0.2009 0.2494 'International Tables Vol C Tables 4.2.6.8 and 6.1.1.4'
Ce Ce -0.2486 2.6331 'International Tables Vol C Tables 4.2.6.8 and 6.1.1.4'

loop_
_geom_angle_atom_site_label_1
_geom_angle_atom_site_label_2
_geom_angle_atom_site_label_3
_geom_angle
_geom_angle_site_symmetry_1
_geom_angle_site_symmetry_3
O1 Ce1 O3 121.21(5) . .
O1 Ce1 O7 135.41(6) . .
O3 Ce1 O7 66.31(5) . .
O1 Ce1 O5 70.28(5) . .
O3 Ce1 O5 162.64(5) . .
O7 Ce1 O5 96.33(6) . .
O1 Ce1 O1W 74.48(6) . .
O3 Ce1 O1W 70.28(6) . .
O7 Ce1 O1W 136.10(6) . .
O5 Ce1 O1W 127.02(5) . .
O1 Ce1 O3 145.20(5) . 2_667
O3 Ce1 O3 63.22(6) . 2_667
O7 Ce1 O3 79.25(6) . 2_667
O5 Ce1 O3 115.96(5) . 2_667
O1W Ce1 O3 75.83(6) . 2_667
O1 Ce1 O2W 77.19(6) . .
O3 Ce1 O2W 124.54(5) . .
O7 Ce1 O2W 138.81(6) . .
O5 Ce1 O2W 68.66(5) . .
O1W Ce1 O2W 65.82(5) . .
O3 Ce1 O2W 74.37(5) 2_667 .
O1 Ce1 O4 134.59(5) . 2_667
O3 Ce1 O4 103.01(5) . 2_667
O7 Ce1 O4 69.71(6) . 2_667
O5 Ce1 O4 69.62(5) . 2_667
O1W Ce1 O4 115.40(6) . 2_667
O3 Ce1 O4 48.73(5) 2_667 2_667
O2W Ce1 O4 69.11(6) . 2_667
O1 Ce1 N2 76.51(6) . .
O3 Ce1 N2 107.80(5) . .
O7 Ce1 N2 60.65(6) . .
O5 Ce1 N2 60.09(5) . .
O1W Ce1 N2 143.46(6) . .
O3 Ce1 N2 137.58(6) 2_667 .
O2W Ce1 N2 127.66(5) . .
O4 Ce1 N2 100.76(5) 2_667 .
O1 Ce1 N1 62.89(6) . .
O3 Ce1 N1 60.43(5) . .
O7 Ce1 N1 96.54(6) . .
O5 Ce1 N1 124.34(5) . .
O1W Ce1 N1 66.60(6) . .
O3 Ce1 N1 119.60(5) 2_667 .
O2W Ce1 N1 123.91(6) . .
O4 Ce1 N1 162.45(5) 2_667 .
N2 Ce1 N1 80.63(5) . .
O1 Ce1 C4 149.00(6) . 2_667
O3 Ce1 C4 81.70(6) . 2_667
O7 Ce1 C4 70.57(6) . 2_667
O5 Ce1 C4 93.35(6) . 2_667
O1W Ce1 C4 97.35(6) . 2_667
O3 Ce1 C4 24.68(6) 2_667 2_667
O2W Ce1 C4 72.29(6) . 2_667
O4 Ce1 C4 24.28(5) 2_667 2_667
N2 Ce1 C4 118.81(6) . 2_667
N1 Ce1 C4 141.77(6) . 2_667
O1 Ce1 K1 44.46(4) . .
O3 Ce1 K1 154.14(4) . .
O7 Ce1 K1 139.53(4) . .
O5 Ce1 K1 43.20(4) . .
O1W Ce1 K1 84.10(4) . .
O3 Ce1 K1 114.72(4) 2_667 .
O2W Ce1 K1 41.12(4) . .
O4 Ce1 K1 90.87(4) 2_667 .
N2 Ce1 K1 90.52(4) . .
N1 Ce1 K1 106.64(4) . .
C4 Ce1 K1 105.75(4) 2_667 .
O4 K1 O2 103.96(6) 1_545 2_757
O4 K1 O3W 85.11(6) 1_545 .
O2 K1 O3W 84.50(6) 2_757 .
O4 K1 O5 66.32(5) 1_545 2_657
O2 K1 O5 98.13(5) 2_757 2_657
O3W K1 O5 151.16(5) . 2_657
O4 K1 O2W 140.35(5) 1_545 .
O2 K1 O2W 82.10(5) 2_757 .
O3W K1 O2W 134.50(5) . .
O5 K1 O2W 74.04(5) 2_657 .
O4 K1 O6 77.91(5) 1_545 .
O2 K1 O6 165.81(6) 2_757 .
O3W K1 O6 81.63(6) . .
O5 K1 O6 95.48(5) 2_657 .
O2W K1 O6 105.63(5) . .
O4 K1 O5 112.36(5) 1_545 .
O2 K1 O5 140.71(5) 2_757 .
O3W K1 O5 112.36(5) . .
O5 K1 O5 83.63(5) 2_657 .
O2W K1 O5 60.51(5) . .
O6 K1 O5 45.12(5) . .
O4 K1 O1 148.08(5) 1_545 .
O2 K1 O1 97.14(5) 2_757 .
O3W K1 O1 73.25(5) . .
O5 K1 O1 134.14(5) 2_657 .
O2W K1 O1 65.65(5) . .
O6 K1 O1 75.98(5) . .
O5 K1 O1 58.22(5) . .
O4 K1 C6 100.52(6) 1_545 .
O2 K1 C6 154.63(6) 2_757 .
O3W K1 C6 91.09(6) . .
O5 K1 C6 97.68(6) 2_657 .
O2W K1 C6 83.34(6) . .
O6 K1 C6 23.88(5) . .
O5 K1 C6 24.14(5) . .
O1 K1 C6 57.81(5) . .
O4 K1 C2 91.05(6) 1_545 2_757
O2 K1 C2 19.60(5) 2_757 2_757
O3W K1 C2 68.36(6) . 2_757
O5 K1 C2 106.68(5) 2_657 2_757
O2W K1 C2 101.39(6) . 2_757
O6 K1 C2 148.87(6) . 2_757
O5 K1 C2 156.58(5) . 2_757
O1 K1 C2 101.99(5) . 2_757
C6 K1 C2 155.58(6) . 2_757
O4 K1 Ce1 148.68(4) 1_545 .
O2 K1 Ce1 105.50(4) 2_757 .
O3W K1 Ce1 108.01(4) . .
O5 K1 Ce1 98.98(4) 2_657 .
O2W K1 Ce1 37.21(3) . .
O6 K1 Ce1 76.17(4) . .
O5 K1 Ce1 36.49(3) . .
O1 K1 Ce1 35.16(3) . .
C6 K1 Ce1 52.31(4) . .
C2 K1 Ce1 120.12(4) 2_757 .
O4 K1 K1 89.76(4) 1_545 2_657
O2 K1 K1 128.47(4) 2_757 2_657
O3W K1 K1 146.76(5) . 2_657
O5 K1 K1 42.79(4) 2_657 2_657
O2W K1 K1 58.84(4) . 2_657
O6 K1 K1 65.19(4) . 2_657
O5 K1 K1 40.84(3) . 2_657
O1 K1 K1 95.64(4) . 2_657
C6 K1 K1 57.60(5) . 2_657
C2 K1 K1 144.69(5) 2_757 2_657
Ce1 K1 K1 63.462(14) . 2_657
C1 N1 C9 110.40(19) . .
C1 N1 C3 109.72(18) . .
C9 N1 C3 107.51(18) . .
C1 N1 Ce1 109.06(13) . .
C9 N1 Ce1 111.22(14) . .
C3 N1 Ce1 108.90(13) . .
C5 N2 C7 108.75(19) . .
C5 N2 C11 109.74(19) . .
C7 N2 C11 107.32(19) . .
C5 N2 Ce1 108.09(14) . .
C7 N2 Ce1 103.99(14) . .
C11 N2 Ce1 118.50(14) . .
C2 O1 Ce1 129.27(15) . .
C2 O1 K1 125.56(15) . .
Ce1 O1 K1 100.38(5) . .
C2 O2 K1 113.17(15) . 2_757
C4 O3 Ce1 124.16(15) . .
C4 O3 Ce1 98.46(14) . 2_667
Ce1 O3 Ce1 116.78(6) . 2_667
C4 O4 K1 148.36(16) . 1_565
C4 O4 Ce1 89.99(14) . 2_667
K1 O4 Ce1 108.48(6) 1_565 2_667
C6 O5 Ce1 120.53(14) . .
C6 O5 K1 125.58(14) . 2_657
Ce1 O5 K1 112.71(6) . 2_657
C6 O5 K1 85.00(14) . .
Ce1 O5 K1 100.31(5) . .
K1 O5 K1 96.37(5) 2_657 .
C6 O6 K1 87.99(14) . .
C8 O7 Ce1 124.54(16) . .
N1 C1 C2 115.50(19) . .
O2 C2 O1 124.6(2) . .
O2 C2 C1 116.0(2) . .
O1 C2 C1 119.3(2) . .
O2 C2 K1 47.23(12) . 2_757
O1 C2 K1 124.09(15) . 2_757
C1 C2 K1 94.51(14) . 2_757
N1 C3 C4 113.68(19) . .
O4 C4 O3 121.7(2) . .
O4 C4 C3 120.0(2) . .
O3 C4 C3 118.3(2) . .
O4 C4 Ce1 65.74(13) . 2_667
O3 C4 Ce1 56.86(12) . 2_667
C3 C4 Ce1 166.35(16) . 2_667
N2 C5 C6 111.61(19) . .
O6 C6 O5 124.1(2) . .
O6 C6 C5 117.6(2) . .
O5 C6 C5 118.3(2) . .
O6 C6 K1 68.14(13) . .
O5 C6 K1 70.86(13) . .
C5 C6 K1 136.86(16) . .
N2 C7 C8 111.62(19) . .
O8 C8 O7 125.3(3) . .
O8 C8 C7 119.5(2) . .
O7 C8 C7 115.2(2) . .
N1 C9 C10 116.7(2) . .
C11 C10 C9 116.1(2) . .
N2 C11 C10 116.1(2) . .
Ce1 O2W K1 101.67(6) . .

loop_
_geom_bond_atom_site_label_1
_geom_bond_atom_site_label_2
_geom_bond_distance
_geom_bond_site_symmetry_2
Ce1 O1 2.4587(17) .
Ce1 O3 2.5137(16) .
Ce1 O7 2.5237(18) .
Ce1 O5 2.5383(16) .
Ce1 O1W 2.5477(17) .
Ce1 O3 2.5658(16) 2_667
Ce1 O2W 2.5931(17) .
Ce1 O4 2.7633(18) 2_667
Ce1 N2 2.7839(19) .
Ce1 N1 2.8498(19) .
Ce1 C4 3.031(3) 2_667
K1 O4 2.7293(17) 1_545
K1 O2 2.7418(18) 2_757
K1 O3W 2.745(2) .
K1 O5 2.8124(17) 2_657
K1 O2W 2.8200(19) .
K1 O6 2.8612(18) .
K1 O5 2.9218(18) .
K1 O1 2.9901(17) .
N1 C1 1.474(3) .
N1 C9 1.485(3) .
N1 C3 1.493(3) .
N2 C5 1.473(3) .
N2 C7 1.478(3) .
N2 C11 1.486(3) .
O1 C2 1.261(3) .
O2 C2 1.253(3) .
O2 K1 2.7418(18) 2_757
O3 C4 1.280(3) .
O3 Ce1 2.5658(16) 2_667
O4 C4 1.246(3) .
O4 K1 2.7293(17) 1_565
O4 Ce1 2.7633(18) 2_667
O5 C6 1.265(3) .
O5 K1 2.8124(17) 2_657
O6 C6 1.248(3) .
O7 C8 1.276(3) .
O8 C8 1.231(3) .
C1 C2 1.515(3) .
C3 C4 1.499(3) .
C4 Ce1 3.031(2) 2_667
C5 C6 1.516(3) .
C7 C8 1.518(4) .
C9 C10 1.531(3) .
C10 C11 1.520(3) .
